data_2204506
loop_
_publ_author_name
'Guo, Ming-Lin'

_publ_section_title
;<i>catena</i>-Poly[[[aqua(2-carboxy-6-nitrobenzoato-\k<i>O</i>)sodium]-di-\m-aqua]
 monohydrate]
;
_journal_issue 11
_journal_name_full 'Acta Crystallographica Section E'
_journal_page_first m1684
_journal_page_last m1685
_journal_paper_doi 10.1107/S1600536804026273
_journal_volume 60
_journal_year 2004
_chemical_formula_iupac '[Na (C8 H4 N O6) (H2 O)3], H2 O'
_chemical_formula_moiety 'C8 H10 N Na O9, H2 O'
_chemical_formula_sum 'C8 H12 N Na O10'
_chemical_formula_weight 305.18
_chemical_name_systematic
;
Tcatena-Poly[[[aqua(2-carboxy-6-nitrobenzoato-\kO)sodium]-di-\m-aqua]
monohydrate]
;
_space_group_IT_number 2
_symmetry_cell_setting triclinic
_symmetry_space_group_name_Hall '-P 1'
_symmetry_space_group_name_H-M 'P -1'
_atom_sites_solution_hydrogens geom
_atom_sites_solution_primary direct
_atom_sites_solution_secondary difmap
_audit_creation_method SHELXL-97
_cell_angle_alpha 77.622(8)
_cell_angle_beta 83.212(9)
_cell_angle_gamma 74.103(8)
_cell_formula_units_Z 2
_cell_length_a 6.9258(19)
_cell_length_b 7.513(2)
_cell_length_c 12.907(4)
_cell_measurement_reflns_used 766
_cell_measurement_temperature 293(2)
_cell_measurement_theta_max 26.16
_cell_measurement_theta_min 3.02
_cell_volume 629.6(3)
_computing_cell_refinement SMART
_computing_data_collection 'SMART (Bruker 1997)'
_computing_data_reduction 'SAINT (Bruker 1997)'
_computing_molecular_graphics SHELXTL
_computing_publication_material SHELXTL
_computing_structure_refinement SHELXTL
_computing_structure_solution 'SHELXTL (Sheldrick, 2001)'
_diffrn_ambient_temperature 293(2)
_diffrn_measured_fraction_theta_full 0.978
_diffrn_measured_fraction_theta_max 0.978
_diffrn_measurement_device_type 'Bruker SMART CCD area-detector'
_diffrn_measurement_method '\f and \w'
_diffrn_radiation_monochromator graphite
_diffrn_radiation_source 'fine-focus sealed tube'
_diffrn_radiation_type MoK\a
_diffrn_radiation_wavelength 0.71073
_diffrn_reflns_av_R_equivalents 0.0194
_diffrn_reflns_av_sigmaI/netI 0.0359
_diffrn_reflns_limit_h_max 8
_diffrn_reflns_limit_h_min -8
_diffrn_reflns_limit_k_max 8
_diffrn_reflns_limit_k_min -9
_diffrn_reflns_limit_l_max 10
_diffrn_reflns_limit_l_min -16
_diffrn_reflns_number 3650
_diffrn_reflns_theta_full 26.41
_diffrn_reflns_theta_max 26.41
_diffrn_reflns_theta_min 1.62
_diffrn_standards_decay_% 0
_diffrn_standards_number 0
_exptl_absorpt_coefficient_mu 0.178
_exptl_absorpt_correction_T_max 0.972
_exptl_absorpt_correction_T_min 0.916
_exptl_absorpt_correction_type multi-scan
_exptl_absorpt_process_details '(SADABS; Sheldrick, 1996)'
_exptl_crystal_colour Colorless
_exptl_crystal_density_diffrn 1.610
_exptl_crystal_density_method 'not measured'
_exptl_crystal_description Block
_exptl_crystal_F_000 316
_exptl_crystal_size_max 0.26
_exptl_crystal_size_mid 0.22
_exptl_crystal_size_min 0.16
_refine_diff_density_max 0.383
_refine_diff_density_min -0.257
_refine_ls_extinction_coef 0.093(8)
_refine_ls_extinction_expression Fc^*^=kFc[1+0.001xFc^2^\l^3^/sin(2\q)]^-1/4^
_refine_ls_extinction_method SHELXTL
_refine_ls_goodness_of_fit_ref 1.105
_refine_ls_hydrogen_treatment mixed
_refine_ls_matrix_type full
_refine_ls_number_parameters 186
_refine_ls_number_reflns 2536
_refine_ls_number_restraints 1
_refine_ls_restrained_S_all 1.105
_refine_ls_R_factor_all 0.0665
_refine_ls_R_factor_gt 0.0480
_refine_ls_shift/su_max 0.002
_refine_ls_shift/su_mean 0.000
_refine_ls_structure_factor_coef Fsqd
_refine_ls_weighting_details 'calc w = 1/[\s^2^(Fo^2^)+(0.0497P)^2^+0.4847P] where P = (Fo^2^+2Fc^2^)/3'
_refine_ls_weighting_scheme calc
_refine_ls_wR_factor_gt 0.1219
_refine_ls_wR_factor_ref 0.1318
_reflns_number_gt 1968
_reflns_number_total 2536
_reflns_threshold_expression I>2\s(I)
_cod_data_source_file hb6105.cif
_cod_data_source_block I
_cod_depositor_comments
;
The following automatic conversions were performed:
'_exptl_absorpt_correction_type' value 'MULTI-SCAN' changed to
'multi-scan' according to
'/home/saulius/struct/CIF-dictionaries/cif_core.dic' dictionary named
'cif_core.dic' version 2.4.1 from 2010-06-29.

Automatic conversion script
Id: cif_fix_enum 1527 2010-12-29 10:47:43Z saulius 

The following automatic conversions were performed:

'_exptl_absorpt_correction_type' value 'MULTI-SCAN' changed to
'multi-scan' according to
/home/saulius/struct/CIF-dictionaries/cif_core.dic dictionary named
'cif_core.dic' version 2.4.1 from 2010-06-29.

Automatic conversion script
Id: cif_fix_values 1715 2011-07-08 13:25:40Z adriana 
;
_cod_database_code 2204506
_cod_database_fobs_code 2204506

loop_
_symmetry_equiv_pos_as_xyz
'x, y, z'
'-x, -y, -z'

loop_
_atom_site_label
_atom_site_fract_x
_atom_site_fract_y
_atom_site_fract_z
_atom_site_U_iso_or_equiv
_atom_site_adp_type
_atom_site_calc_flag
_atom_site_refinement_flags
_atom_site_occupancy
_atom_site_type_symbol
Na1 0.25379(15) 0.48339(14) 0.50904(8) 0.0394(3) Uani d . 1 Na
N1 0.0779(4) 1.3039(3) 0.12749(18) 0.0392(5) Uani d . 1 N
O1 0.2926(3) 0.5920(3) 0.30923(14) 0.0434(5) Uani d . 1 O
O2 0.4893(3) 0.4801(3) 0.17703(15) 0.0474(5) Uani d D 1 O
H2 0.514(5) 0.380(3) 0.225(2) 0.059(10) Uiso d D 1 H
O3 -0.0303(3) 0.9333(2) 0.32176(14) 0.0352(4) Uani d . 1 O
O4 0.2506(3) 1.0075(3) 0.34047(14) 0.0379(5) Uani d . 1 O
O5 -0.0434(4) 1.3153(3) 0.2012(2) 0.0740(8) Uani d . 1 O
O6 0.1387(4) 1.4371(3) 0.0782(2) 0.0709(7) Uani d . 1 O
C1 0.2956(3) 0.7906(3) 0.13895(18) 0.0274(5) Uani d . 1 C
C2 0.1982(3) 0.9588(3) 0.17311(18) 0.0246(5) Uani d . 1 C
C3 0.1632(4) 1.1215(3) 0.09543(19) 0.0304(5) Uani d . 1 C
C4 0.2083(4) 1.1223(4) -0.0114(2) 0.0376(6) Uani d . 1 C
H4 0.1826 1.2346 -0.0608 0.045 Uiso calc R 1 H
C5 0.2923(4) 0.9531(4) -0.0430(2) 0.0392(6) Uani d . 1 C
H5 0.3174 0.9492 -0.1150 0.047 Uiso calc R 1 H
C6 0.3394(4) 0.7897(4) 0.03115(19) 0.0347(6) Uani d . 1 C
H6 0.4017 0.6766 0.0090 0.042 Uiso calc R 1 H
C7 0.3560(4) 0.6117(3) 0.21803(19) 0.0298(5) Uani d . 1 C
C8 0.1348(4) 0.9665(3) 0.28874(18) 0.0273(5) Uani d . 1 C
O7 0.4256(3) 0.7172(3) 0.50762(14) 0.0392(5) Uani d . 1 O
H7A 0.4130 0.7603 0.5645 0.047 Uiso d R 1 H
H7B 0.3683 0.8021 0.4579 0.047 Uiso d R 1 H
O8 0.2153(3) 0.3517(3) 0.69776(16) 0.0530(6) Uani d . 1 O
H8A 0.1629 0.4382 0.7332 0.064 Uiso d R 1 H
H8B 0.1388 0.2786 0.7032 0.064 Uiso d R 1 H
O9 0.0640(3) 0.2796(3) 0.47933(14) 0.0378(5) Uani d . 1 O
H9A 0.0531 0.2066 0.5387 0.045 Uiso d R 1 H
H9B 0.1080 0.2156 0.4306 0.045 Uiso d R 1 H
O10 0.4202(3) 0.8509(2) 0.69551(14) 0.0397(5) Uani d . 1 O
H10A 0.3026 0.9233 0.7003 0.048 Uiso d R 1 H
H10B 0.5090 0.9125 0.6866 0.048 Uiso d R 1 H

loop_
_atom_site_aniso_label
_atom_site_aniso_U_11
_atom_site_aniso_U_22
_atom_site_aniso_U_33
_atom_site_aniso_U_12
_atom_site_aniso_U_13
_atom_site_aniso_U_23
Na1 0.0319(6) 0.0378(6) 0.0490(7) -0.0098(4) -0.0013(4) -0.0091(5)
N1 0.0461(14) 0.0249(11) 0.0439(13) -0.0042(10) -0.0123(11) -0.0023(10)
O1 0.0544(12) 0.0319(10) 0.0329(10) -0.0002(9) 0.0046(9) -0.0009(8)
O2 0.0539(13) 0.0351(11) 0.0397(11) 0.0108(9) 0.0002(9) -0.0089(9)
O3 0.0297(10) 0.0360(10) 0.0365(10) -0.0060(8) 0.0046(7) -0.0062(8)
O4 0.0412(11) 0.0437(11) 0.0339(10) -0.0126(8) -0.0053(8) -0.0147(8)
O5 0.0871(19) 0.0352(12) 0.0822(17) 0.0013(12) 0.0300(15) -0.0150(12)
O6 0.099(2) 0.0393(13) 0.0785(17) -0.0309(13) -0.0032(14) -0.0046(12)
C1 0.0233(12) 0.0293(12) 0.0298(12) -0.0060(9) 0.0001(9) -0.0082(10)
C2 0.0222(11) 0.0260(12) 0.0264(11) -0.0068(9) -0.0029(9) -0.0050(9)
C3 0.0300(13) 0.0269(12) 0.0338(13) -0.0060(10) -0.0067(10) -0.0043(10)
C4 0.0435(15) 0.0384(15) 0.0286(13) -0.0130(12) -0.0082(11) 0.0052(11)
C5 0.0461(16) 0.0479(16) 0.0250(13) -0.0136(13) -0.0009(11) -0.0088(11)
C6 0.0371(14) 0.0385(14) 0.0294(13) -0.0080(11) 0.0010(10) -0.0124(11)
C7 0.0294(13) 0.0267(12) 0.0333(13) -0.0042(10) -0.0043(10) -0.0083(10)
C8 0.0293(13) 0.0199(11) 0.0291(12) 0.0006(9) -0.0011(10) -0.0065(9)
O7 0.0425(11) 0.0388(10) 0.0361(10) -0.0062(8) -0.0099(8) -0.0083(8)
O8 0.0586(13) 0.0522(13) 0.0557(13) -0.0194(10) 0.0025(10) -0.0232(10)
O9 0.0430(11) 0.0382(10) 0.0330(10) -0.0105(8) 0.0034(8) -0.0114(8)
O10 0.0323(10) 0.0347(10) 0.0491(11) -0.0027(8) -0.0028(8) -0.0089(8)

loop_
_atom_type_symbol
_atom_type_description
_atom_type_scat_dispersion_real
_atom_type_scat_dispersion_imag
_atom_type_scat_source
C C 0.0033 0.0016 'International Tables Vol C Tables 4.2.6.8 and 6.1.1.4'
H H 0.0000 0.0000 'International Tables Vol C Tables 4.2.6.8 and 6.1.1.4'
N N 0.0061 0.0033 'International Tables Vol C Tables 4.2.6.8 and 6.1.1.4'
O O 0.0106 0.0060 'International Tables Vol C Tables 4.2.6.8 and 6.1.1.4'
Na Na 0.0362 0.0249 'International Tables Vol C Tables 4.2.6.8 and 6.1.1.4'

loop_
_geom_angle_atom_site_label_1
_geom_angle_atom_site_label_2
_geom_angle_atom_site_label_3
_geom_angle_site_symmetry_1
_geom_angle_site_symmetry_3
_geom_angle
_geom_angle_publ_flag
O7 Na1 O7 2_666 . 85.18(8) yes
O7 Na1 O9 2_666 . 98.15(8) yes
O7 Na1 O9 . . 169.63(8) yes
O7 Na1 O9 2_666 2_566 173.92(8) yes
O7 Na1 O9 . 2_566 88.98(7) yes
O9 Na1 O9 . 2_566 87.33(7) yes
O7 Na1 O8 2_666 . 92.13(8) yes
O7 Na1 O8 . . 102.85(8) yes
O9 Na1 O8 . . 86.90(7) yes
O9 Na1 O8 2_566 . 90.81(8) yes
O7 Na1 O1 2_666 . 85.94(7) yes
O7 Na1 O1 . . 81.80(7) ?
O9 Na1 O1 . . 88.61(7) ?
O9 Na1 O1 2_566 . 91.57(7) ?
O8 Na1 O1 . . 174.82(8) ?
Na1 Na1 Na1 2_666 2_566 170.09(7) n
O5 N1 O6 . . 123.0(3) ?
O5 N1 C3 . . 119.4(2) ?
O6 N1 C3 . . 117.5(2) ?
C7 O1 Na1 . . 163.82(18) ?
C7 O2 H2 . . 108(2) ?
C6 C1 C2 . . 120.0(2) ?
C6 C1 C7 . . 119.7(2) ?
C2 C1 C7 . . 120.2(2) ?
C3 C2 C1 . . 116.6(2) ?
C3 C2 C8 . . 121.0(2) ?
C1 C2 C8 . . 122.4(2) ?
C4 C3 C2 . . 123.6(2) ?
C4 C3 N1 . . 117.3(2) ?
C2 C3 N1 . . 119.1(2) ?
C5 C4 C3 . . 118.3(2) ?
C5 C4 H4 . . 120.8 ?
C3 C4 H4 . . 120.8 ?
C6 C5 C4 . . 120.2(2) ?
C6 C5 H5 . . 119.9 ?
C4 C5 H5 . . 119.9 ?
C5 C6 C1 . . 121.0(2) ?
C5 C6 H6 . . 119.5 ?
C1 C6 H6 . . 119.5 ?
O1 C7 O2 . . 123.9(2) ?
O1 C7 C1 . . 123.7(2) ?
O2 C7 C1 . . 112.3(2) ?
O4 C8 O3 . . 126.6(2) ?
O4 C8 C2 . . 117.0(2) ?
O3 C8 C2 . . 116.4(2) ?
Na1 O7 Na1 2_666 . 94.82(8) yes
Na1 O7 H7A 2_666 . 109.6 ?
Na1 O7 H7A . . 116.3 ?
Na1 O7 H7B 2_666 . 124.9 ?
Na1 O7 H7B . . 99.8 ?
H7A O7 H7B . . 110.4 ?
Na1 O8 H8A . . 111.0 ?
Na1 O8 H8B . . 106.3 ?
H8A O8 H8B . . 110.1 ?
Na1 O9 Na1 . 2_566 92.67(7) yes
Na1 O9 H9A . . 105.8 ?
Na1 O9 H9A 2_566 . 99.1 ?
Na1 O9 H9B . . 118.0 ?
Na1 O9 H9B 2_566 . 127.8 ?
H9A O9 H9B . . 110.1 ?
H10A O10 H10B . . 111.1 ?

loop_
_geom_bond_atom_site_label_1
_geom_bond_atom_site_label_2
_geom_bond_site_symmetry_2
_geom_bond_distance
_geom_bond_publ_flag
Na1 O7 . 2.373(2) yes
Na1 O9 . 2.386(2) yes
Na1 O8 . 2.437(2) yes
Na1 O1 . 2.538(2) yes
Na1 O7 2_666 2.333(3) y
Na1 O9 2_566 2.435(3) y
Na1 H7B . 2.6533 ?
N1 O5 . 1.194(3) n
N1 O6 . 1.216(3) n
N1 C3 . 1.463(3) ?
O1 C7 . 1.200(3) n
O2 C7 . 1.311(3) n
O2 H2 . 0.859(10) ?
O3 C8 . 1.244(3) n
O4 C8 . 1.239(3) n
C1 C6 . 1.390(3) ?
C1 C2 . 1.396(3) ?
C1 C7 . 1.493(3) ?
C2 C3 . 1.388(3) ?
C2 C8 . 1.514(3) ?
C3 C4 . 1.376(4) ?
C4 C5 . 1.372(4) ?
C4 H4 . 0.9300 ?
C5 C6 . 1.371(4) ?
C5 H5 . 0.9300 ?
C6 H6 . 0.9300 ?
O7 Na1 2_666 2.333(2) yes
O7 H7A . 0.8500 ?
O7 H7B . 0.8500 ?
O8 H8A . 0.8500 ?
O8 H8B . 0.8500 ?
O9 Na1 2_566 2.435(2) yes
O9 H9A . 0.8500 ?
O9 H9B . 0.8500 ?
O10 H10A . 0.8500 ?
O10 H10B . 0.8500 ?

loop_
_geom_hbond_atom_site_label_D
_geom_hbond_atom_site_label_H
_geom_hbond_atom_site_label_A
_geom_hbond_site_symmetry_A
_geom_hbond_distance_DH
_geom_hbond_distance_HA
_geom_hbond_distance_DA
_geom_hbond_angle_DHA
O10 H10B O4 2_676 0.85 1.89 2.722(3) 166
O10 H10A O3 2_576 0.85 1.92 2.749(3) 165
O9 H9B O4 1_545 0.85 2.11 2.939(3) 166
O9 H9A O3 2_566 0.85 1.89 2.740(3) 173
O8 H8B O3 2_566 0.85 2.03 2.846(3) 160
O8 H8A O5 2_576 0.85 2.12 2.962(3) 171
O7 H7B O4 . 0.85 1.99 2.834(3) 176
O7 H7A O10 . 0.85 1.96 2.809(3) 173
O2 H2 O10 2_666 0.859(10) 1.783(12) 2.631(3) 169(3)

loop_
_geom_torsion_atom_site_label_1
_geom_torsion_atom_site_label_2
_geom_torsion_atom_site_label_3
_geom_torsion_atom_site_label_4
_geom_torsion_site_symmetry_1
_geom_torsion_site_symmetry_4
_geom_torsion
_geom_torsion_publ_flag
O7 Na1 O1 C7 2_666 . -0.3(7) ?
O7 Na1 O1 C7 . . 85.4(7) ?
O9 Na1 O1 C7 . . -98.5(7) ?
O9 Na1 O1 C7 2_566 . 174.2(7) ?
Na1 Na1 O1 C7 2_666 . 42.8(7) ?
Na1 Na1 O1 C7 2_566 . -142.7(7) ?
C6 C1 C2 C3 . . -4.6(3) ?
C7 C1 C2 C3 . . 174.4(2) ?
C6 C1 C2 C8 . . 176.0(2) ?
C7 C1 C2 C8 . . -4.9(3) ?
C1 C2 C3 C4 . . 4.0(4) ?
C8 C2 C3 C4 . . -176.7(2) ?
C1 C2 C3 N1 . . -174.6(2) ?
C8 C2 C3 N1 . . 4.7(3) ?
O5 N1 C3 C4 . . 145.6(3) ?
O6 N1 C3 C4 . . -35.9(3) ?
O5 N1 C3 C2 . . -35.7(4) ?
O6 N1 C3 C2 . . 142.7(3) ?
C2 C3 C4 C5 . . 0.1(4) ?
N1 C3 C4 C5 . . 178.7(2) ?
C3 C4 C5 C6 . . -3.5(4) ?
C4 C5 C6 C1 . . 2.8(4) ?
C2 C1 C6 C5 . . 1.4(4) ?
C7 C1 C6 C5 . . -177.6(2) ?
Na1 O1 C7 O2 . . 26.5(8) ?
Na1 O1 C7 C1 . . -151.9(5) ?
C6 C1 C7 O1 . . -165.5(2) ?
C2 C1 C7 O1 . . 15.5(4) ?
C6 C1 C7 O2 . . 15.8(3) ?
C2 C1 C7 O2 . . -163.2(2) ?
C3 C2 C8 O4 . . -83.1(3) ?
C1 C2 C8 O4 . . 96.2(3) ?
C3 C2 C8 O3 . . 96.0(3) ?
C1 C2 C8 O3 . . -84.7(3) ?
O7 Na1 O7 Na1 2_666 2_666 0.0 n
O9 Na1 O7 Na1 . 2_666 -109.2(4) n
O9 Na1 O7 Na1 2_566 2_666 -178.32(8) n
O8 Na1 O7 Na1 . 2_666 91.09(8) n
O1 Na1 O7 Na1 . 2_666 -86.59(7) n
Na1 Na1 O7 Na1 2_566 2_666 -169.50(9) n
O7 Na1 O9 Na1 2_666 2_566 -177.34(8) n
O7 Na1 O9 Na1 . 2_566 -69.3(4) n
O9 Na1 O9 Na1 2_566 2_566 0.0 n
O8 Na1 O9 Na1 . 2_566 90.96(8) n
O1 Na1 O9 Na1 . 2_566 -91.63(7) ?
Na1 Na1 O9 Na1 2_666 2_566 -166.76(11) n
